data_4324162
loop_
_publ_author_name
'Stephen J. Geier'
'Thomas M. Gilbert'
'Douglas W. Stephan'

_publ_section_title
;
 Synthesis and Reactivity of the Phosphinoboranes R2PB(C6F5)2
;
_journal_name_full 'Inorganic Chemistry'
_journal_page_first 336
_journal_page_last 344
_journal_paper_doi 10.1021/ic102003x
_journal_volume 50
_journal_year 2011
_chemical_formula_sum 'C20 H18 B F10 P'
_chemical_formula_weight 490.12
_space_group_IT_number 61
_symmetry_cell_setting orthorhombic
_symmetry_space_group_name_Hall '-P 2ac 2ab'
_symmetry_space_group_name_H-M 'P b c a'
_atom_sites_solution_hydrogens geom
_atom_sites_solution_primary direct
_atom_sites_solution_secondary difmap
_audit_creation_method SHELXL-97
_cell_angle_alpha 90.00
_cell_angle_beta 90.00
_cell_angle_gamma 90.00
_cell_formula_units_Z 8
_cell_length_a 12.194(9)
_cell_length_b 18.331(13)
_cell_length_c 19.774(14)
_cell_measurement_temperature 296(2)
_cell_measurement_theta_max 25.0
_cell_measurement_theta_min 2.0
_cell_volume 4420(6)
_computing_structure_refinement 'SHELXL-97 (Sheldrick, 1997)'
_computing_structure_solution 'SHELXS-97 (Sheldrick, 1990)'
_diffrn_ambient_temperature 296(2)
_diffrn_measured_fraction_theta_full 0.999
_diffrn_measured_fraction_theta_max 0.999
_diffrn_radiation_monochromator graphite
_diffrn_radiation_source 'fine-focus sealed tube'
_diffrn_radiation_type MoK\a
_diffrn_radiation_wavelength 0.71073
_diffrn_reflns_av_R_equivalents 0.0372
_diffrn_reflns_av_sigmaI/netI 0.0199
_diffrn_reflns_limit_h_max 14
_diffrn_reflns_limit_h_min -14
_diffrn_reflns_limit_k_max 21
_diffrn_reflns_limit_k_min -21
_diffrn_reflns_limit_l_max 23
_diffrn_reflns_limit_l_min -23
_diffrn_reflns_number 39898
_diffrn_reflns_theta_full 25.00
_diffrn_reflns_theta_max 25.00
_diffrn_reflns_theta_min 2.06
_exptl_absorpt_coefficient_mu 0.212
_exptl_absorpt_correction_T_max 1.000000
_exptl_absorpt_correction_T_min 0.465466
_exptl_absorpt_correction_type empirical
_exptl_crystal_density_diffrn 1.473
_exptl_crystal_density_method 'not measured'
_exptl_crystal_F_000 1984
_exptl_crystal_size_max 0.26
_exptl_crystal_size_mid 0.20
_exptl_crystal_size_min 0.16
_refine_diff_density_max 0.441
_refine_diff_density_min -0.224
_refine_diff_density_rms 0.060
_refine_ls_extinction_method none
_refine_ls_goodness_of_fit_ref 1.059
_refine_ls_hydrogen_treatment constr
_refine_ls_matrix_type full
_refine_ls_number_parameters 289
_refine_ls_number_reflns 3891
_refine_ls_number_restraints 0
_refine_ls_restrained_S_all 1.059
_refine_ls_R_factor_all 0.0821
_refine_ls_R_factor_gt 0.0553
_refine_ls_shift/su_max 0.003
_refine_ls_shift/su_mean 0.000
_refine_ls_structure_factor_coef Fsqd
_refine_ls_weighting_details 'calc w=1/[\s^2^(Fo^2^)+(0.0916P)^2^+2.4963P] where P=(Fo^2^+2Fc^2^)/3'
_refine_ls_weighting_scheme calc
_refine_ls_wR_factor_gt 0.1494
_refine_ls_wR_factor_ref 0.1889
_reflns_number_gt 2640
_reflns_number_total 3891
_reflns_threshold_expression >2sigma(I)
_cod_data_source_file ic102003x_si_002_4.cif
_cod_data_source_block tBu2PB(C6F5)2
_cod_original_cell_volume 4420(5)
_cod_database_code 4324162

loop_
_symmetry_equiv_pos_as_xyz
'x, y, z'
'-x+1/2, -y, z+1/2'
'-x, y+1/2, -z+1/2'
'x+1/2, -y+1/2, -z'
'-x, -y, -z'
'x-1/2, y, -z-1/2'
'x, -y-1/2, z-1/2'
'-x-1/2, y-1/2, z'

loop_
_atom_site_label
_atom_site_type_symbol
_atom_site_fract_x
_atom_site_fract_y
_atom_site_fract_z
_atom_site_U_iso_or_equiv
_atom_site_adp_type
_atom_site_occupancy
_atom_site_symmetry_multiplicity
_atom_site_calc_flag
_atom_site_refinement_flags
_atom_site_disorder_assembly
_atom_site_disorder_group
P1 P 0.25789(7) 0.13151(4) 0.37907(4) 0.0629(3) Uani 1 1 d . . .
F10 F 0.44345(17) 0.32173(12) 0.38062(10) 0.0872(6) Uani 1 1 d . . .
F6 F 0.14349(17) 0.23919(13) 0.50874(10) 0.0910(7) Uani 1 1 d . . .
F5 F 0.36758(18) 0.24353(13) 0.24580(11) 0.0944(7) Uani 1 1 d . . .
C1 C 0.2165(2) 0.27548(15) 0.31470(13) 0.0528(7) Uani 1 1 d . . .
C7 C 0.2920(2) 0.27732(14) 0.44028(13) 0.0520(7) Uani 1 1 d . . .
F3 F 0.1201(2) 0.41465(13) 0.16011(11) 0.1064(8) Uani 1 1 d . . .
B1 B 0.2568(3) 0.22889(18) 0.37717(15) 0.0512(8) Uani 1 1 d . . .
F2 F -0.00099(19) 0.40451(13) 0.27443(13) 0.1078(8) Uani 1 1 d . . .
F7 F 0.2009(2) 0.32841(16) 0.60953(11) 0.1155(9) Uani 1 1 d . . .
C12 C 0.3816(3) 0.32274(16) 0.43693(15) 0.0604(8) Uani 1 1 d . . .
F4 F 0.3028(2) 0.33123(15) 0.14576(10) 0.1087(8) Uani 1 1 d . . .
C13 C 0.3436(3) 0.08124(16) 0.44156(15) 0.0622(8) Uani 1 1 d . . .
C6 C 0.2751(3) 0.28200(17) 0.25457(16) 0.0643(8) Uani 1 1 d . . .
C3 C 0.0900(3) 0.36420(18) 0.26727(19) 0.0718(9) Uani 1 1 d . . .
F9 F 0.5016(2) 0.41147(13) 0.48219(13) 0.1140(9) Uani 1 1 d . . .
C4 C 0.1506(3) 0.36862(18) 0.20941(18) 0.0734(10) Uani 1 1 d . . .
C8 C 0.2332(3) 0.28134(17) 0.50025(15) 0.0625(8) Uani 1 1 d . . .
F8 F 0.3796(2) 0.41589(15) 0.59649(12) 0.1231(10) Uani 1 1 d . . .
C10 C 0.3515(4) 0.37093(19) 0.54633(19) 0.0798(10) Uani 1 1 d . . .
C17 C 0.1948(3) 0.07699(17) 0.30958(16) 0.0635(8) Uani 1 1 d . . .
C11 C 0.4130(3) 0.36886(18) 0.4885(2) 0.0764(10) Uani 1 1 d . . .
C5 C 0.2432(3) 0.3268(2) 0.20260(15) 0.0711(9) Uani 1 1 d . . .
C9 C 0.2611(3) 0.3267(2) 0.55258(16) 0.0744(10) Uani 1 1 d . . .
C16 C 0.4187(4) 0.1335(2) 0.4790(2) 0.1116(17) Uani 1 1 d . . .
H16A H 0.4623 0.1068 0.5110 0.167 Uiso 1 1 calc R . .
H16B H 0.3753 0.1691 0.5025 0.167 Uiso 1 1 calc R . .
H16C H 0.4659 0.1576 0.4473 0.167 Uiso 1 1 calc R . .
C20 C 0.1012(3) 0.1216(2) 0.2787(2) 0.0897(12) Uani 1 1 d . . .
H20A H 0.0677 0.0943 0.2428 0.135 Uiso 1 1 calc R . .
H20B H 0.1298 0.1666 0.2611 0.135 Uiso 1 1 calc R . .
H20C H 0.0475 0.1320 0.3129 0.135 Uiso 1 1 calc R . .
C19 C 0.1453(4) 0.0073(2) 0.3391(2) 0.1086(15) Uani 1 1 d . . .
H19A H 0.1128 -0.0209 0.3035 0.163 Uiso 1 1 calc R . .
H19B H 0.0902 0.0198 0.3718 0.163 Uiso 1 1 calc R . .
H19C H 0.2019 -0.0207 0.3606 0.163 Uiso 1 1 calc R . .
C15 C 0.4154(4) 0.0260(3) 0.4062(2) 0.1256(19) Uani 1 1 d . . .
H15A H 0.4590 0.0005 0.4391 0.188 Uiso 1 1 calc R . .
H15B H 0.4628 0.0505 0.3748 0.188 Uiso 1 1 calc R . .
H15C H 0.3702 -0.0083 0.3823 0.188 Uiso 1 1 calc R . .
C18 C 0.2771(4) 0.0585(2) 0.25418(19) 0.1027(14) Uani 1 1 d . . .
H18A H 0.2414 0.0305 0.2196 0.154 Uiso 1 1 calc R . .
H18B H 0.3363 0.0306 0.2731 0.154 Uiso 1 1 calc R . .
H18C H 0.3054 0.1028 0.2350 0.154 Uiso 1 1 calc R . .
C14 C 0.2727(4) 0.0439(3) 0.4941(2) 0.1270(18) Uani 1 1 d . . .
H14A H 0.3186 0.0183 0.5257 0.191 Uiso 1 1 calc R . .
H14B H 0.2245 0.0099 0.4722 0.191 Uiso 1 1 calc R . .
H14C H 0.2301 0.0797 0.5178 0.191 Uiso 1 1 calc R . .
F1 F 0.06279(16) 0.31655(12) 0.37487(10) 0.0851(6) Uani 1 1 d . . .
C2 C 0.1239(3) 0.31845(16) 0.31860(15) 0.0597(8) Uani 1 1 d . . .

loop_
_atom_site_aniso_label
_atom_site_aniso_U_11
_atom_site_aniso_U_22
_atom_site_aniso_U_33
_atom_site_aniso_U_23
_atom_site_aniso_U_13
_atom_site_aniso_U_12
P1 0.0769(6) 0.0446(4) 0.0674(6) -0.0005(4) -0.0277(4) 0.0026(4)
F10 0.0877(14) 0.0978(15) 0.0762(13) -0.0019(11) 0.0117(11) -0.0256(11)
F6 0.0916(14) 0.1036(16) 0.0776(13) -0.0057(12) 0.0226(11) -0.0184(13)
F5 0.0973(15) 0.1030(15) 0.0829(14) 0.0105(12) 0.0265(12) 0.0241(13)
C1 0.0652(18) 0.0469(15) 0.0464(15) 0.0027(12) -0.0071(13) 0.0004(14)
C7 0.0645(17) 0.0461(15) 0.0454(15) 0.0031(12) -0.0060(13) 0.0050(14)
F3 0.1287(19) 0.0993(16) 0.0914(15) 0.0457(13) -0.0500(14) -0.0218(14)
B1 0.0541(18) 0.0495(17) 0.0501(18) 0.0000(14) 0.0001(15) 0.0025(14)
F2 0.0910(16) 0.1047(16) 0.128(2) 0.0278(14) -0.0261(14) 0.0326(14)
F7 0.142(2) 0.143(2) 0.0620(13) -0.0241(13) 0.0208(14) 0.0089(18)
C12 0.069(2) 0.0579(18) 0.0546(18) 0.0040(14) -0.0050(15) 0.0026(16)
F4 0.131(2) 0.136(2) 0.0593(12) 0.0224(13) 0.0104(13) -0.0215(17)
C13 0.075(2) 0.0530(17) 0.0592(18) 0.0061(14) -0.0134(15) 0.0084(15)
C6 0.074(2) 0.0617(18) 0.0570(18) 0.0033(15) -0.0010(16) 0.0010(16)
C3 0.071(2) 0.063(2) 0.081(2) 0.0078(17) -0.0261(19) 0.0038(17)
F9 0.1152(19) 0.1048(17) 0.122(2) -0.0155(15) -0.0186(16) -0.0456(15)
C4 0.088(2) 0.067(2) 0.065(2) 0.0204(17) -0.0315(19) -0.018(2)
C8 0.0691(19) 0.0591(18) 0.0592(18) 0.0036(15) -0.0003(15) 0.0036(16)
F8 0.162(2) 0.1187(19) 0.0881(16) -0.0469(15) -0.0311(16) -0.0076(18)
C10 0.106(3) 0.071(2) 0.063(2) -0.0148(18) -0.021(2) 0.006(2)
C17 0.072(2) 0.0597(18) 0.0583(18) -0.0077(15) -0.0097(16) -0.0107(16)
C11 0.087(2) 0.062(2) 0.081(2) -0.0002(18) -0.020(2) -0.0096(19)
C5 0.089(2) 0.080(2) 0.0442(17) 0.0091(15) -0.0061(17) -0.020(2)
C9 0.097(3) 0.079(2) 0.0469(17) -0.0079(16) -0.0010(18) 0.017(2)
C16 0.120(4) 0.083(3) 0.132(4) 0.009(2) -0.082(3) 0.009(2)
C20 0.084(2) 0.095(3) 0.090(3) -0.015(2) -0.040(2) -0.007(2)
C19 0.138(4) 0.084(3) 0.104(3) 0.002(2) -0.027(3) -0.051(3)
C15 0.148(4) 0.126(4) 0.103(3) -0.020(3) -0.042(3) 0.078(3)
C18 0.118(3) 0.123(3) 0.068(2) -0.019(2) -0.004(2) 0.014(3)
C14 0.134(4) 0.163(5) 0.083(3) 0.047(3) -0.015(3) -0.020(4)
F1 0.0772(13) 0.1016(15) 0.0763(13) 0.0098(11) 0.0078(11) 0.0255(11)
C2 0.0661(19) 0.0596(18) 0.0534(17) 0.0037(14) -0.0071(15) 0.0017(15)

loop_
_atom_type_symbol
_atom_type_description
_atom_type_scat_dispersion_real
_atom_type_scat_dispersion_imag
_atom_type_scat_source
C C 0.0033 0.0016 'International Tables Vol C Tables 4.2.6.8 and 6.1.1.4'
H H 0.0000 0.0000 'International Tables Vol C Tables 4.2.6.8 and 6.1.1.4'
B B 0.0013 0.0007 'International Tables Vol C Tables 4.2.6.8 and 6.1.1.4'
F F 0.0171 0.0103 'International Tables Vol C Tables 4.2.6.8 and 6.1.1.4'
P P 0.1023 0.0942 'International Tables Vol C Tables 4.2.6.8 and 6.1.1.4'

loop_
_geom_angle_atom_site_label_1
_geom_angle_atom_site_label_2
_geom_angle_atom_site_label_3
_geom_angle
_geom_angle_site_symmetry_1
_geom_angle_site_symmetry_3
_geom_angle_publ_flag
B1 P1 C13 120.85(14) . . ?
B1 P1 C17 121.14(15) . . ?
C13 P1 C17 117.08(15) . . ?
C2 C1 C6 114.8(3) . . ?
C2 C1 B1 121.3(3) . . ?
C6 C1 B1 123.7(3) . . ?
C12 C7 C8 114.8(3) . . ?
C12 C7 B1 121.0(3) . . ?
C8 C7 B1 124.1(3) . . ?
C1 B1 C7 113.3(2) . . ?
C1 B1 P1 124.0(2) . . ?
C7 B1 P1 122.7(2) . . ?
F10 C12 C7 118.5(3) . . ?
F10 C12 C11 117.7(3) . . ?
C7 C12 C11 123.8(3) . . ?
C15 C13 C14 110.2(4) . . ?
C15 C13 C16 107.4(3) . . ?
C14 C13 C16 107.1(3) . . ?
C15 C13 P1 110.5(2) . . ?
C14 C13 P1 111.0(3) . . ?
C16 C13 P1 110.5(2) . . ?
F5 C6 C5 117.2(3) . . ?
F5 C6 C1 119.8(3) . . ?
C5 C6 C1 123.0(3) . . ?
F2 C3 C4 120.3(3) . . ?
F2 C3 C2 120.3(3) . . ?
C4 C3 C2 119.4(3) . . ?
F3 C4 C3 119.8(4) . . ?
F3 C4 C5 120.5(4) . . ?
C3 C4 C5 119.7(3) . . ?
F6 C8 C9 117.1(3) . . ?
F6 C8 C7 119.6(3) . . ?
C9 C8 C7 123.3(3) . . ?
F8 C10 C11 119.9(4) . . ?
F8 C10 C9 120.2(4) . . ?
C11 C10 C9 119.9(3) . . ?
C18 C17 C19 110.4(3) . . ?
C18 C17 C20 108.8(3) . . ?
C19 C17 C20 107.8(3) . . ?
C18 C17 P1 112.2(2) . . ?
C19 C17 P1 109.2(2) . . ?
C20 C17 P1 108.3(2) . . ?
F9 C11 C10 120.3(3) . . ?
F9 C11 C12 120.8(4) . . ?
C10 C11 C12 118.9(3) . . ?
F4 C5 C4 119.7(3) . . ?
F4 C5 C6 120.7(4) . . ?
C4 C5 C6 119.6(3) . . ?
F7 C9 C8 120.7(4) . . ?
F7 C9 C10 120.0(3) . . ?
C8 C9 C10 119.3(3) . . ?
F1 C2 C1 119.2(3) . . ?
F1 C2 C3 117.4(3) . . ?
C1 C2 C3 123.4(3) . . ?

loop_
_geom_bond_atom_site_label_1
_geom_bond_atom_site_label_2
_geom_bond_distance
_geom_bond_site_symmetry_2
_geom_bond_publ_flag
P1 B1 1.786(4) . ?
P1 C13 1.862(3) . ?
P1 C17 1.865(3) . ?
F10 C12 1.345(4) . ?
F6 C8 1.349(4) . ?
F5 C6 1.341(4) . ?
C1 C2 1.379(4) . ?
C1 C6 1.392(4) . ?
C1 B1 1.580(4) . ?
C7 C12 1.375(4) . ?
C7 C8 1.388(4) . ?
C7 B1 1.590(4) . ?
F3 C4 1.342(4) . ?
F2 C3 1.341(4) . ?
F7 C9 1.344(4) . ?
C12 C11 1.379(5) . ?
F4 C5 1.341(4) . ?
C13 C15 1.510(5) . ?
C13 C14 1.516(5) . ?
C13 C16 1.517(5) . ?
C6 C5 1.372(4) . ?
C3 C4 1.364(5) . ?
C3 C2 1.380(4) . ?
F9 C11 1.339(4) . ?
C4 C5 1.371(5) . ?
C8 C9 1.371(4) . ?
F8 C10 1.334(4) . ?
C10 C11 1.367(5) . ?
C10 C9 1.374(5) . ?
C17 C18 1.524(5) . ?
C17 C19 1.529(5) . ?
C17 C20 1.531(5) . ?
F1 C2 1.339(4) . ?

loop_
_cod_related_entry_id
_cod_related_entry_database
_cod_related_entry_code
1 ChemSpider 30660335
